data_4033451
loop_
_publ_author_name
'Liu, Yu-Jie'
'Ding, Ya-Li'
'Niu, Shuang-Shuo'
'Ma, Jin-Tao'
'Cheng, Ying'

_publ_section_title
;
 N-Heterocyclic Carbene/Palladium Cascade Catalysis: Construction of
 2,2-Disubstitiuted Benzofuranones from the Reaction of
 3-(2-Formylphenoxy)propenoates with Allylic Esters.
;
_journal_issue 4
_journal_name_full 'The Journal of organic chemistry'
_journal_page_first 1913
_journal_page_last 1923
_journal_paper_doi 10.1021/acs.joc.7b02849
_journal_volume 83
_journal_year 2018
_chemical_formula_moiety 'C20 H18 O4'
_chemical_formula_sum 'C20 H18 O4'
_chemical_formula_weight 322.34
_space_group_crystal_system monoclinic
_space_group_IT_number 14
_space_group_name_Hall '-P 2yn'
_space_group_name_H-M_alt 'P 1 21/n 1'
_symmetry_space_group_name_Hall '-P 2yn'
_symmetry_space_group_name_H-M 'P 1 21/n 1'
_atom_sites_solution_hydrogens geom
_audit_creation_date 2017-03-30
_audit_creation_method
;
Olex2 1.2
(compiled 2015.09.30 svn.r3233 for OlexSys, GUI svn.r5103)
;
_cell_angle_alpha 90
_cell_angle_beta 95.1653(11)
_cell_angle_gamma 90
_cell_formula_units_Z 4
_cell_length_a 5.48695(6)
_cell_length_b 21.5010(3)
_cell_length_c 13.58645(16)
_cell_measurement_reflns_used 4281
_cell_measurement_temperature 100.02(10)
_cell_measurement_theta_max 73.2430
_cell_measurement_theta_min 5.2330
_cell_volume 1596.35(3)
_computing_cell_refinement 'CrysAlisPro 1.171.38.46 (Rigaku OD, 2015)'
_computing_data_collection 'CrysAlisPro 1.171.38.46 (Rigaku OD, 2015)'
_computing_data_reduction 'CrysAlisPro 1.171.38.46 (Rigaku OD, 2015)'
_computing_molecular_graphics 'Olex2 (Dolomanov et al., 2009)'
_computing_publication_material 'Olex2 (Dolomanov et al., 2009)'
_computing_structure_refinement 'ShelXL (Sheldrick, 2015)'
_computing_structure_solution 'ShelXT (Sheldrick, 2015)'
_diffrn_ambient_environment N~2~
_diffrn_ambient_temperature 100.02(10)
_diffrn_detector 'CCD plate'
_diffrn_detector_area_resol_mean 5.3127
_diffrn_detector_type AtlasS2
_diffrn_measured_fraction_theta_full 0.999
_diffrn_measured_fraction_theta_max 0.972
_diffrn_measurement_details
;
List of Runs (angles in degrees, time in seconds):

  # Type    Start    End  Width  t~exp~   \w     \q     \k     \f   Frames
--------------------------------------------------------------------------
  1  \w    -22.00  29.00   1.00    1.00    --  -41.49  57.00   0.00   51
  2  \w    -51.00 -25.00   1.00    1.00    --  -41.49  57.00   0.00   26
  3  \w   -117.00  -9.00   1.00    1.00    --  -41.49 -77.00-120.00  108
  4  \w     65.00  97.00   1.00    1.00    --   41.49-125.00-180.00   32
  5  \w     84.00 122.00   1.00    1.00    --  107.52 -61.00 -60.00   38
  6  \w    125.00 176.00   1.00    1.00    --  107.52  30.00 -60.00   51
  7  \w     98.00 142.00   1.00    1.00    --  107.52 125.00-180.00   44
  8  \w     84.00 178.00   1.00    1.00    --  107.52  45.00 -90.00   94
  9  \w     31.00 109.00   1.00    1.00    --  107.52 -94.00 -60.00   78
 10  \w     28.00  95.00   1.00    1.00    --  107.52 -94.00-180.00   67
 11  \w     34.00  96.00   1.00    1.00    --  107.52 -94.00 120.00   62
;
_diffrn_measurement_device 'four-circle diffractometer'
_diffrn_measurement_device_type 'SuperNova, Dual, Cu at zero, AtlasS2'
_diffrn_measurement_method '\w scans'
_diffrn_orient_matrix_type 'CrysAlisPro convention (1999,Acta A55,543-557)'
_diffrn_orient_matrix_UB_11 0.1092460000
_diffrn_orient_matrix_UB_12 0.0660838000
_diffrn_orient_matrix_UB_13 0.0024334000
_diffrn_orient_matrix_UB_21 0.2085092000
_diffrn_orient_matrix_UB_22 -0.0216425000
_diffrn_orient_matrix_UB_23 0.0757382000
_diffrn_orient_matrix_UB_31 0.1550034000
_diffrn_orient_matrix_UB_32 -0.0173958000
_diffrn_orient_matrix_UB_33 -0.0849454000
_diffrn_radiation_monochromator mirror
_diffrn_radiation_probe x-ray
_diffrn_radiation_type CuK\a
_diffrn_radiation_wavelength 1.54184
_diffrn_reflns_av_R_equivalents 0.0149
_diffrn_reflns_av_unetI/netI 0.0186
_diffrn_reflns_Laue_measured_fraction_full 0.999
_diffrn_reflns_Laue_measured_fraction_max 0.972
_diffrn_reflns_limit_h_max 6
_diffrn_reflns_limit_h_min -3
_diffrn_reflns_limit_k_max 18
_diffrn_reflns_limit_k_min -26
_diffrn_reflns_limit_l_max 15
_diffrn_reflns_limit_l_min -16
_diffrn_reflns_number 6212
_diffrn_reflns_point_group_measured_fraction_full 0.999
_diffrn_reflns_point_group_measured_fraction_max 0.972
_diffrn_reflns_theta_full 67.684
_diffrn_reflns_theta_max 73.450
_diffrn_reflns_theta_min 3.860
_diffrn_source 'micro-focus sealed X-ray tube'
_diffrn_source_type 'SuperNova (Cu) X-ray Source'
_exptl_absorpt_coefficient_mu 0.758
_exptl_absorpt_correction_T_max 1.00000
_exptl_absorpt_correction_T_min 0.85397
_exptl_absorpt_correction_type multi-scan
_exptl_absorpt_process_details
;
CrysAlisPro 1.171.38.46 (Rigaku Oxford Diffraction, 2015)
Empirical absorption correction using spherical harmonics,
 implemented in SCALE3 ABSPACK scaling algorithm.
;
_exptl_crystal_colour colourless
_exptl_crystal_colour_primary colourless
_exptl_crystal_density_diffrn 1.341
_exptl_crystal_description block
_exptl_crystal_F_000 680
_exptl_crystal_size_max 0.3
_exptl_crystal_size_mid 0.15
_exptl_crystal_size_min 0.08
_refine_diff_density_max 0.274
_refine_diff_density_min -0.242
_refine_diff_density_rms 0.046
_refine_ls_extinction_method none
_refine_ls_goodness_of_fit_ref 1.035
_refine_ls_hydrogen_treatment constr
_refine_ls_matrix_type full
_refine_ls_number_parameters 218
_refine_ls_number_reflns 3122
_refine_ls_number_restraints 0
_refine_ls_restrained_S_all 1.035
_refine_ls_R_factor_all 0.0366
_refine_ls_R_factor_gt 0.0343
_refine_ls_shift/su_max 0.001
_refine_ls_shift/su_mean 0.000
_refine_ls_structure_factor_coef Fsqd
_refine_ls_weighting_details 'w=1/[\s^2^(Fo^2^)+(0.0436P)^2^+0.6019P] where P=(Fo^2^+2Fc^2^)/3'
_refine_ls_weighting_scheme calc
_refine_ls_wR_factor_gt 0.0856
_refine_ls_wR_factor_ref 0.0874
_reflns_Friedel_coverage 0.000
_reflns_number_gt 2915
_reflns_number_total 3122
_reflns_threshold_expression 'I > 2\s(I)'
_cod_data_source_file jo7b02849_si_006.cif
_cod_data_source_block 20170329c
_cod_depositor_comments 'Adding full bibliography for 4033451--4033455.cif.'
_cod_database_code 4033451
_chemical_oxdiff_formula c1h1o1
_shelx_space_group_comment
;
The symmetry employed for this shelxl refinement is uniquely defined
by the following loop, which should always be used as a source of
symmetry information in preference to the above space-group names.
They are only intended as comments.
;
_reflns_odcompleteness_completeness 99.90
_reflns_odcompleteness_iscentric 1
_reflns_odcompleteness_theta 67.13
_olex2_refinement_description
;
1. Fixed Uiso
 At 1.2 times of:
  All C(H) groups, All C(H,H) groups
 At 1.5 times of:
  All C(H,H,H) groups
2.a Ternary CH refined with riding coordinates:
 C8(H8), C12(H12)
2.b Secondary CH2 refined with riding coordinates:
 C9(H9A,H9B)
2.c Aromatic/amide H refined with riding coordinates:
 C2(H2), C3(H3), C4(H4), C5(H5), C13(H13), C14(H14), C16(H16), C17(H17),
 C18(H18), C19(H19), C20(H20)
2.d Idealised Me refined as rotating group:
 C11(H11A,H11B,H11C)
;
_shelx_shelxl_version_number 2014/7
_olex2_submission_special_instructions 'No special instructions were received'
_oxdiff_exptl_absorpt_empirical_details
;
Empirical correction (ABSPACK) includes:
- Absorption correction using spherical harmonics
- Frame scaling
;
_oxdiff_exptl_absorpt_empirical_full_max 1.310
_oxdiff_exptl_absorpt_empirical_full_min 0.668

loop_
_space_group_symop_operation_xyz
'x, y, z'
'-x+1/2, y+1/2, -z+1/2'
'-x, -y, -z'
'x-1/2, -y-1/2, z-1/2'

loop_
_atom_site_label
_atom_site_type_symbol
_atom_site_fract_x
_atom_site_fract_y
_atom_site_fract_z
_atom_site_U_iso_or_equiv
_atom_site_adp_type
_atom_site_occupancy
_atom_site_site_symmetry_order
_atom_site_calc_flag
_atom_site_refinement_flags_posn
O1 O 0.42609(14) 0.46560(4) 0.29197(6) 0.01489(18) Uani 1 1 d .
O2 O 0.71238(15) 0.44882(4) 0.02430(6) 0.0195(2) Uani 1 1 d .
O3 O 0.77559(15) 0.64698(4) 0.17884(6) 0.01878(19) Uani 1 1 d .
O4 O 1.17316(15) 0.62277(4) 0.21062(6) 0.01903(19) Uani 1 1 d .
C1 C 0.3464(2) 0.41961(5) 0.22743(8) 0.0136(2) Uani 1 1 d .
C2 C 0.1656(2) 0.37994(5) 0.25721(9) 0.0157(2) Uani 1 1 d .
H2 H 0.1084 0.3845 0.3192 0.019 Uiso 1 1 calc R
C3 C 0.0721(2) 0.33374(5) 0.19379(9) 0.0189(3) Uani 1 1 d .
H3 H -0.0509 0.3079 0.2129 0.023 Uiso 1 1 calc R
C4 C 0.1603(2) 0.32549(6) 0.10141(9) 0.0210(3) Uani 1 1 d .
H4 H 0.0972 0.2941 0.0595 0.025 Uiso 1 1 calc R
C5 C 0.3416(2) 0.36426(6) 0.07280(9) 0.0180(2) Uani 1 1 d .
H5 H 0.4022 0.3584 0.0117 0.022 Uiso 1 1 calc R
C6 C 0.4353(2) 0.41232(5) 0.13470(8) 0.0145(2) Uani 1 1 d .
C7 C 0.6168(2) 0.45651(5) 0.10084(8) 0.0143(2) Uani 1 1 d .
C8 C 0.6682(2) 0.51293(5) 0.16700(8) 0.0136(2) Uani 1 1 d .
H8 H 0.5386 0.5436 0.1513 0.016 Uiso 1 1 calc R
C9 C 0.9132(2) 0.54252(5) 0.14896(8) 0.0159(2) Uani 1 1 d .
H9A H 1.0434 0.5185 0.1837 0.019 Uiso 1 1 calc R
H9B H 0.9343 0.5402 0.0789 0.019 Uiso 1 1 calc R
C10 C 0.9391(2) 0.60920(5) 0.18135(8) 0.0148(2) Uani 1 1 d .
C11 C 1.2216(2) 0.68679(6) 0.23826(10) 0.0219(3) Uani 1 1 d .
H11A H 1.1568 0.7137 0.1858 0.033 Uiso 1 1 calc GR
H11B H 1.3950 0.6931 0.2500 0.033 Uiso 1 1 calc GR
H11C H 1.1450 0.6962 0.2973 0.033 Uiso 1 1 calc GR
C12 C 0.66110(19) 0.49277(5) 0.27549(8) 0.0138(2) Uani 1 1 d .
H12 H 0.7893 0.4617 0.2913 0.017 Uiso 1 1 calc R
C13 C 0.7020(2) 0.54613(5) 0.34520(8) 0.0146(2) Uani 1 1 d .
H13 H 0.5752 0.5742 0.3510 0.018 Uiso 1 1 calc R
C14 C 0.9138(2) 0.55493(5) 0.39941(8) 0.0154(2) Uani 1 1 d .
H14 H 1.0282 0.5230 0.3994 0.019 Uiso 1 1 calc R
C15 C 0.9845(2) 0.61023(5) 0.45928(8) 0.0147(2) Uani 1 1 d .
C16 C 0.8382(2) 0.66378(6) 0.45861(9) 0.0176(2) Uani 1 1 d .
H16 H 0.6886 0.6646 0.4205 0.021 Uiso 1 1 calc R
C17 C 0.9145(2) 0.71541(6) 0.51413(9) 0.0193(2) Uani 1 1 d .
H17 H 0.8157 0.7506 0.5129 0.023 Uiso 1 1 calc R
C18 C 1.1376(2) 0.71513(6) 0.57166(9) 0.0185(2) Uani 1 1 d .
H18 H 1.1877 0.7498 0.6091 0.022 Uiso 1 1 calc R
C19 C 1.2844(2) 0.66255(6) 0.57265(9) 0.0181(2) Uani 1 1 d .
H19 H 1.4339 0.6620 0.6108 0.022 Uiso 1 1 calc R
C20 C 1.2090(2) 0.61067(5) 0.51685(8) 0.0162(2) Uani 1 1 d .
H20 H 1.3093 0.5758 0.5178 0.019 Uiso 1 1 calc R

loop_
_atom_site_aniso_label
_atom_site_aniso_U_11
_atom_site_aniso_U_22
_atom_site_aniso_U_33
_atom_site_aniso_U_23
_atom_site_aniso_U_13
_atom_site_aniso_U_12
O1 0.0166(4) 0.0149(4) 0.0137(4) -0.0022(3) 0.0043(3) -0.0027(3)
O2 0.0224(4) 0.0216(4) 0.0152(4) -0.0021(3) 0.0063(3) -0.0014(3)
O3 0.0179(4) 0.0153(4) 0.0231(4) 0.0026(3) 0.0019(3) 0.0021(3)
O4 0.0152(4) 0.0155(4) 0.0265(4) -0.0013(3) 0.0021(3) -0.0017(3)
C1 0.0142(5) 0.0110(5) 0.0154(5) 0.0005(4) -0.0005(4) 0.0029(4)
C2 0.0158(5) 0.0148(5) 0.0167(5) 0.0020(4) 0.0032(4) 0.0025(4)
C3 0.0166(5) 0.0150(6) 0.0251(6) 0.0022(5) 0.0022(5) -0.0013(4)
C4 0.0221(6) 0.0172(6) 0.0233(6) -0.0046(5) -0.0001(5) -0.0023(5)
C5 0.0202(6) 0.0172(5) 0.0167(5) -0.0021(5) 0.0022(4) 0.0015(5)
C6 0.0145(5) 0.0138(5) 0.0151(5) 0.0007(4) 0.0006(4) 0.0024(4)
C7 0.0149(5) 0.0147(5) 0.0131(5) 0.0014(4) 0.0002(4) 0.0029(4)
C8 0.0137(5) 0.0132(5) 0.0141(5) 0.0008(4) 0.0022(4) 0.0010(4)
C9 0.0155(5) 0.0154(5) 0.0176(5) 0.0000(4) 0.0050(4) 0.0002(4)
C10 0.0157(5) 0.0163(5) 0.0126(5) 0.0033(4) 0.0030(4) -0.0007(4)
C11 0.0212(6) 0.0160(6) 0.0287(6) -0.0025(5) 0.0040(5) -0.0043(5)
C12 0.0125(5) 0.0145(5) 0.0145(5) 0.0004(4) 0.0023(4) -0.0004(4)
C13 0.0176(5) 0.0135(5) 0.0133(5) 0.0004(4) 0.0049(4) 0.0003(4)
C14 0.0189(5) 0.0141(5) 0.0136(5) 0.0015(4) 0.0032(4) 0.0013(4)
C15 0.0172(5) 0.0157(5) 0.0115(5) 0.0012(4) 0.0036(4) -0.0019(4)
C16 0.0164(5) 0.0193(6) 0.0169(5) 0.0006(4) 0.0006(4) -0.0004(4)
C17 0.0210(6) 0.0163(6) 0.0210(6) -0.0008(5) 0.0043(5) 0.0013(4)
C18 0.0232(6) 0.0167(6) 0.0160(6) -0.0020(4) 0.0043(4) -0.0068(5)
C19 0.0163(5) 0.0229(6) 0.0151(5) 0.0021(5) 0.0011(4) -0.0043(4)
C20 0.0168(5) 0.0174(6) 0.0148(5) 0.0028(4) 0.0037(4) 0.0006(4)

loop_
_atom_type_symbol
_atom_type_description
_atom_type_scat_dispersion_real
_atom_type_scat_dispersion_imag
_atom_type_scat_source
C C 0.0181 0.0091 'International Tables Vol C Tables 4.2.6.8 and 6.1.1.4'
H H 0.0000 0.0000 'International Tables Vol C Tables 4.2.6.8 and 6.1.1.4'
O O 0.0492 0.0322 'International Tables Vol C Tables 4.2.6.8 and 6.1.1.4'

loop_
_geom_angle_atom_site_label_1
_geom_angle_atom_site_label_2
_geom_angle_atom_site_label_3
_geom_angle
C1 O1 C12 115.44(8)
C10 O4 C11 115.64(9)
O1 C1 C2 116.80(10)
O1 C1 C6 122.73(10)
C2 C1 C6 120.45(10)
C1 C2 H2 120.3
C3 C2 C1 119.46(11)
C3 C2 H2 120.3
C2 C3 H3 119.6
C2 C3 C4 120.82(11)
C4 C3 H3 119.6
C3 C4 H4 120.2
C5 C4 C3 119.54(11)
C5 C4 H4 120.2
C4 C5 H5 119.6
C4 C5 C6 120.76(11)
C6 C5 H5 119.6
C1 C6 C5 118.95(10)
C1 C6 C7 120.45(10)
C5 C6 C7 120.55(10)
O2 C7 C6 122.15(10)
O2 C7 C8 122.82(10)
C6 C7 C8 115.01(9)
C7 C8 H8 108.5
C7 C8 C9 110.89(9)
C7 C8 C12 108.77(9)
C9 C8 H8 108.5
C9 C8 C12 111.68(9)
C12 C8 H8 108.5
C8 C9 H9A 108.7
C8 C9 H9B 108.7
H9A C9 H9B 107.6
C10 C9 C8 114.33(9)
C10 C9 H9A 108.7
C10 C9 H9B 108.7
O3 C10 O4 123.40(11)
O3 C10 C9 125.64(10)
O4 C10 C9 110.91(9)
O4 C11 H11A 109.5
O4 C11 H11B 109.5
O4 C11 H11C 109.5
H11A C11 H11B 109.5
H11A C11 H11C 109.5
H11B C11 H11C 109.5
O1 C12 C8 111.13(9)
O1 C12 H12 108.8
O1 C12 C13 107.25(8)
C8 C12 H12 108.8
C13 C12 C8 112.07(9)
C13 C12 H12 108.8
C12 C13 H13 118.9
C14 C13 C12 122.29(10)
C14 C13 H13 118.9
C13 C14 H14 116.8
C13 C14 C15 126.39(11)
C15 C14 H14 116.8
C16 C15 C14 122.47(10)
C20 C15 C14 119.28(10)
C20 C15 C16 118.22(11)
C15 C16 H16 119.7
C17 C16 C15 120.61(11)
C17 C16 H16 119.7
C16 C17 H17 119.7
C16 C17 C18 120.64(11)
C18 C17 H17 119.7
C17 C18 H18 120.3
C19 C18 C17 119.31(11)
C19 C18 H18 120.3
C18 C19 H19 119.9
C18 C19 C20 120.28(11)
C20 C19 H19 119.9
C15 C20 H20 119.5
C19 C20 C15 120.94(11)
C19 C20 H20 119.5

loop_
_geom_bond_atom_site_label_1
_geom_bond_atom_site_label_2
_geom_bond_distance
O1 C1 1.3671(13)
O1 C12 1.4512(13)
O2 C7 1.2172(14)
O3 C10 1.2085(14)
O4 C10 1.3419(14)
O4 C11 1.4451(14)
C1 C2 1.3954(16)
C1 C6 1.4003(15)
C2 H2 0.9300
C2 C3 1.3830(17)
C3 H3 0.9300
C3 C4 1.3964(17)
C4 H4 0.9300
C4 C5 1.3805(17)
C5 H5 0.9300
C5 C6 1.4005(16)
C6 C7 1.4796(16)
C7 C8 1.5209(15)
C8 H8 0.9800
C8 C9 1.5267(15)
C8 C12 1.5404(15)
C9 H9A 0.9700
C9 H9B 0.9700
C9 C10 1.5026(16)
C11 H11A 0.9600
C11 H11B 0.9600
C11 H11C 0.9600
C12 H12 0.9800
C12 C13 1.4918(15)
C13 H13 0.9300
C13 C14 1.3319(16)
C14 H14 0.9300
C14 C15 1.4730(16)
C15 C16 1.4030(16)
C15 C20 1.3986(16)
C16 H16 0.9300
C16 C17 1.3857(17)
C17 H17 0.9300
C17 C18 1.3918(17)
C18 H18 0.9300
C18 C19 1.3875(17)
C19 H19 0.9300
C19 C20 1.3907(17)
C20 H20 0.9300

loop_
_geom_torsion_atom_site_label_1
_geom_torsion_atom_site_label_2
_geom_torsion_atom_site_label_3
_geom_torsion_atom_site_label_4
_geom_torsion
O1 C1 C2 C3 177.98(10)
O1 C1 C6 C5 -179.36(10)
O1 C1 C6 C7 -2.22(16)
O1 C12 C13 C14 133.57(11)
O2 C7 C8 C9 -22.21(15)
O2 C7 C8 C12 -145.40(11)
C1 O1 C12 C8 50.94(12)
C1 O1 C12 C13 173.75(9)
C1 C2 C3 C4 1.43(17)
C1 C6 C7 O2 174.07(10)
C1 C6 C7 C8 -7.78(15)
C2 C1 C6 C5 -0.58(16)
C2 C1 C6 C7 176.56(10)
C2 C3 C4 C5 -0.51(18)
C3 C4 C5 C6 -0.98(18)
C4 C5 C6 C1 1.51(17)
C4 C5 C6 C7 -175.63(11)
C5 C6 C7 O2 -8.84(17)
C5 C6 C7 C8 169.31(10)
C6 C1 C2 C3 -0.87(16)
C6 C7 C8 C9 159.66(9)
C6 C7 C8 C12 36.47(12)
C7 C8 C9 C10 159.00(9)
C7 C8 C12 O1 -58.17(11)
C7 C8 C12 C13 -178.15(9)
C8 C9 C10 O3 -33.49(16)
C8 C9 C10 O4 148.91(9)
C8 C12 C13 C14 -104.21(12)
C9 C8 C12 O1 179.12(8)
C9 C8 C12 C13 59.14(12)
C11 O4 C10 O3 -0.94(16)
C11 O4 C10 C9 176.71(9)
C12 O1 C1 C2 160.91(9)
C12 O1 C1 C6 -20.26(14)
C12 C8 C9 C10 -79.52(12)
C12 C13 C14 C15 170.78(10)
C13 C14 C15 C16 -5.87(18)
C13 C14 C15 C20 176.21(11)
C14 C15 C16 C17 -178.33(10)
C14 C15 C20 C19 178.58(10)
C15 C16 C17 C18 -0.05(18)
C16 C15 C20 C19 0.58(16)
C16 C17 C18 C19 0.30(17)
C17 C18 C19 C20 -0.12(17)
C18 C19 C20 C15 -0.33(17)
C20 C15 C16 C17 -0.39(16)
